data_4339648
loop_
_publ_author_name
'Chakravarty, Manab'
'Suresh, R. Rama'
'Swamy, K. C. Kumara'

_publ_section_title
;
 Molecularly nonstoichiometric crystals in phosphorus compounds.
;
_journal_issue 23
_journal_name_full 'Inorganic chemistry'
_journal_page_first 9819
_journal_page_last 9826
_journal_paper_doi 10.1021/ic701173x
_journal_volume 46
_journal_year 2007
_chemical_formula_sum 'C24 H36 N2 O3.73 P2'
_chemical_formula_weight 474.13
_chemical_name_systematic
; 
 ? 
;
_space_group_IT_number 29
_symmetry_cell_setting orthorhombic
_symmetry_space_group_name_Hall 'P 2c -2ac'
_symmetry_space_group_name_H-M 'P c a 21'
_atom_sites_solution_hydrogens geom
_atom_sites_solution_primary direct
_atom_sites_solution_secondary difmap
_audit_creation_method SHELXL-97
_cell_angle_alpha 90.00
_cell_angle_beta 90.00
_cell_angle_gamma 90.00
_cell_formula_units_Z 8
_cell_length_a 16.2414(17)
_cell_length_b 8.1762(9)
_cell_length_c 40.054(4)
_cell_measurement_reflns_used 9010
_cell_measurement_temperature 273(2)
_cell_measurement_theta_max 25.0
_cell_measurement_theta_min 2.0
_cell_volume 5318.9(10)
_computing_cell_refinement 'Bruker SMART'
_computing_data_collection 'Bruker SMART'
_computing_data_reduction 'Bruker SAINT'
_computing_molecular_graphics 'Bruker SHELXTL'
_computing_publication_material 'Bruker SHELXTL'
_computing_structure_refinement 'SHELXL-97 (Sheldrick, 1997)'
_computing_structure_solution 'SHELXS-97 (Sheldrick, 1990)'
_diffrn_ambient_temperature 273(2)
_diffrn_measured_fraction_theta_full 0.999
_diffrn_measured_fraction_theta_max 0.999
_diffrn_measurement_device_type 'CCD area detector'
_diffrn_measurement_method 'CCD area detector'
_diffrn_radiation_monochromator graphite
_diffrn_radiation_source 'fine-focus sealed tube'
_diffrn_radiation_type MoK\a
_diffrn_radiation_wavelength 0.71073
_diffrn_reflns_av_R_equivalents 0.1011
_diffrn_reflns_av_sigmaI/netI 0.1250
_diffrn_reflns_limit_h_max 19
_diffrn_reflns_limit_h_min -19
_diffrn_reflns_limit_k_max 7
_diffrn_reflns_limit_k_min -9
_diffrn_reflns_limit_l_max 46
_diffrn_reflns_limit_l_min -47
_diffrn_reflns_number 22468
_diffrn_reflns_theta_full 25.00
_diffrn_reflns_theta_max 25.00
_diffrn_reflns_theta_min 2.03
_exptl_absorpt_coefficient_mu 0.192
_exptl_absorpt_correction_T_max 0.977
_exptl_absorpt_correction_T_min 0.964
_exptl_absorpt_correction_type empirical
_exptl_absorpt_process_details 'sadabs, Sheldrick(96)'
_exptl_crystal_colour colorless
_exptl_crystal_density_diffrn 1.184
_exptl_crystal_density_meas ?
_exptl_crystal_density_method 'not measured'
_exptl_crystal_description block
_exptl_crystal_F_000 2032
_exptl_crystal_size_max 0.21
_exptl_crystal_size_mid 0.16
_exptl_crystal_size_min 0.12
_refine_diff_density_max 0.787
_refine_diff_density_min -0.388
_refine_diff_density_rms 0.091
_refine_ls_abs_structure_details 'Flack H D (1983), Acta Cryst. A39, 876-881'
_refine_ls_abs_structure_Flack 0.37(16)
_refine_ls_extinction_method none
_refine_ls_goodness_of_fit_ref 0.996
_refine_ls_hydrogen_treatment constr
_refine_ls_matrix_type full
_refine_ls_number_parameters 601
_refine_ls_number_reflns 9010
_refine_ls_number_restraints 1
_refine_ls_restrained_S_all 0.996
_refine_ls_R_factor_all 0.1384
_refine_ls_R_factor_gt 0.0806
_refine_ls_shift/su_max 0.000
_refine_ls_shift/su_mean 0.000
_refine_ls_structure_factor_coef Fsqd
_refine_ls_weighting_details 'calc w=1/[\s^2^(Fo^2^)+(0.1057P)^2^+0.0000P] where P=(Fo^2^+2Fc^2^)/3'
_refine_ls_weighting_scheme calc
_refine_ls_wR_factor_gt 0.1816
_refine_ls_wR_factor_ref 0.2081
_reflns_number_gt 5390
_reflns_number_total 9010
_reflns_threshold_expression >2sigma(I)
_cod_data_source_file ic701173x.cif
_cod_data_source_block crystal_16plus17_c
_cod_depositor_comments
;
The following automatic conversions were performed:

'_exptl_crystal_density_meas' value 'none' was changed to '?' - the
value is perceived as not measured.

Automatic conversion script
Id: cif_fix_values 3008 2015-01-20 13:52:24Z robertas 
;
_cod_original_sg_symbol_H-M Pca2(1)
_cod_database_code 4339648

loop_
_symmetry_equiv_pos_as_xyz
'x, y, z'
'-x, -y, z+1/2'
'x+1/2, -y, z'
'-x+1/2, y, z+1/2'

loop_
_atom_site_label
_atom_site_type_symbol
_atom_site_fract_x
_atom_site_fract_y
_atom_site_fract_z
_atom_site_U_iso_or_equiv
_atom_site_adp_type
_atom_site_occupancy
_atom_site_symmetry_multiplicity
_atom_site_calc_flag
_atom_site_refinement_flags
P1 P 0.42011(11) 0.6544(2) 0.18084(4) 0.0325(5) Uani 1 1 d .
P2 P 0.48849(11) 0.7447(2) 0.23224(5) 0.0327(5) Uani 1 1 d .
O1 O 0.4543(3) 0.4817(5) 0.16835(11) 0.0348(12) Uani 1 1 d .
O2 O 0.5679(3) 0.6378(6) 0.24106(11) 0.0366(12) Uani 1 1 d .
O3 O 0.3553(4) 0.7221(8) 0.16082(15) 0.049(3) Uani 0.842(18) 1 d P
O4 O 0.4732(4) 0.8769(7) 0.25509(14) 0.047(2) Uani 0.883(16) 1 d P
N1 N 0.4100(3) 0.6219(7) 0.22189(13) 0.0325(15) Uani 1 1 d .
N2 N 0.5006(4) 0.7732(7) 0.19109(13) 0.0362(15) Uani 1 1 d .
C1 C 0.3319(5) 0.5835(10) 0.24052(18) 0.0414(19) Uani 1 1 d .
C2 C 0.2951(6) 0.4355(14) 0.2248(3) 0.079(3) Uani 1 1 d .
H2A H 0.2756 0.4623 0.2029 0.119 Uiso 1 1 calc R
H2B H 0.2499 0.3977 0.2382 0.119 Uiso 1 1 calc R
H2C H 0.3360 0.3511 0.2233 0.119 Uiso 1 1 calc R
C3 C 0.2757(6) 0.7344(15) 0.2385(3) 0.095(4) Uani 1 1 d .
H3A H 0.3045 0.8282 0.2470 0.142 Uiso 1 1 calc R
H3B H 0.2271 0.7159 0.2516 0.142 Uiso 1 1 calc R
H3C H 0.2605 0.7534 0.2157 0.142 Uiso 1 1 calc R
C4 C 0.3538(6) 0.5487(13) 0.2768(2) 0.068(3) Uani 1 1 d .
H4A H 0.3965 0.4675 0.2777 0.102 Uiso 1 1 calc R
H4B H 0.3060 0.5093 0.2884 0.102 Uiso 1 1 calc R
H4C H 0.3728 0.6475 0.2873 0.102 Uiso 1 1 calc R
C5 C 0.5317(6) 0.9220(10) 0.1735(2) 0.050(2) Uani 1 1 d .
C6 C 0.6147(6) 0.9654(12) 0.1892(3) 0.073(3) Uani 1 1 d .
H6A H 0.6566 0.8943 0.1805 0.110 Uiso 1 1 calc R
H6B H 0.6113 0.9524 0.2130 0.110 Uiso 1 1 calc R
H6C H 0.6283 1.0768 0.1841 0.110 Uiso 1 1 calc R
C7 C 0.4698(8) 1.0640(12) 0.1780(4) 0.101(4) Uani 1 1 d .
H7A H 0.4907 1.1603 0.1672 0.152 Uiso 1 1 calc R
H7B H 0.4623 1.0854 0.2014 0.152 Uiso 1 1 calc R
H7C H 0.4179 1.0344 0.1682 0.152 Uiso 1 1 calc R
C8 C 0.5406(8) 0.8857(15) 0.1370(2) 0.100(4) Uani 1 1 d .
H8A H 0.5896 0.8226 0.1333 0.151 Uiso 1 1 calc R
H8B H 0.5441 0.9864 0.1247 0.151 Uiso 1 1 calc R
H8C H 0.4936 0.8247 0.1294 0.151 Uiso 1 1 calc R
C9 C 0.4808(5) 0.4551(10) 0.13526(19) 0.041(2) Uani 1 1 d .
C10 C 0.4237(5) 0.4168(12) 0.1108(2) 0.056(2) Uani 1 1 d .
C11 C 0.4538(7) 0.3850(14) 0.0790(2) 0.087(4) Uani 1 1 d .
H11 H 0.4176 0.3550 0.0621 0.104 Uiso 1 1 calc R
C12 C 0.5349(8) 0.3973(18) 0.0725(3) 0.108(5) Uani 1 1 d .
H12 H 0.5533 0.3857 0.0506 0.129 Uiso 1 1 calc R
C13 C 0.5931(6) 0.4276(15) 0.0982(3) 0.084(3) Uani 1 1 d .
H13 H 0.6492 0.4305 0.0936 0.100 Uiso 1 1 calc R
C14 C 0.5643(5) 0.4526(12) 0.1302(2) 0.055(2) Uani 1 1 d .
C15 C 0.3334(6) 0.4022(15) 0.1178(3) 0.091(4) Uani 1 1 d .
H15A H 0.3085 0.5084 0.1168 0.136 Uiso 1 1 calc R
H15B H 0.3255 0.3566 0.1396 0.136 Uiso 1 1 calc R
H15C H 0.3085 0.3320 0.1014 0.136 Uiso 1 1 calc R
C16 C 0.6258(5) 0.4709(13) 0.1581(2) 0.065(3) Uani 1 1 d .
H16A H 0.6731 0.4044 0.1536 0.098 Uiso 1 1 calc R
H16B H 0.6010 0.4366 0.1787 0.098 Uiso 1 1 calc R
H16C H 0.6422 0.5833 0.1599 0.098 Uiso 1 1 calc R
C17 C 0.5885(5) 0.5803(10) 0.27362(16) 0.0347(18) Uani 1 1 d .
C18 C 0.6276(5) 0.6805(11) 0.2956(2) 0.048(2) Uani 1 1 d .
C19 C 0.6508(7) 0.6103(16) 0.3256(3) 0.079(3) Uani 1 1 d .
H19 H 0.6799 0.6732 0.3410 0.094 Uiso 1 1 calc R
C20 C 0.6324(7) 0.4519(17) 0.3335(3) 0.085(4) Uani 1 1 d .
H20 H 0.6460 0.4115 0.3545 0.102 Uiso 1 1 calc R
C21 C 0.5946(6) 0.3528(12) 0.3111(2) 0.060(3) Uani 1 1 d .
H21 H 0.5847 0.2440 0.3165 0.072 Uiso 1 1 calc R
C22 C 0.5698(5) 0.4143(11) 0.27921(19) 0.042(2) Uani 1 1 d .
C23 C 0.6503(7) 0.8565(12) 0.2873(3) 0.079(3) Uani 1 1 d .
H23A H 0.6837 0.8584 0.2675 0.118 Uiso 1 1 calc R
H23B H 0.6805 0.9033 0.3055 0.118 Uiso 1 1 calc R
H23C H 0.6010 0.9187 0.2835 0.118 Uiso 1 1 calc R
C24 C 0.5352(6) 0.3062(10) 0.2539(2) 0.061(3) Uani 1 1 d .
H24A H 0.4804 0.3413 0.2485 0.092 Uiso 1 1 calc R
H24B H 0.5335 0.1964 0.2624 0.092 Uiso 1 1 calc R
H24C H 0.5688 0.3098 0.2342 0.092 Uiso 1 1 calc R
P3 P 0.21467(11) 0.2597(2) 0.42942(4) 0.0328(5) Uani 1 1 d .
P4 P 0.14651(11) 0.1644(2) 0.48056(4) 0.0323(5) Uani 1 1 d .
O5 O 0.2955(3) 0.1584(6) 0.42073(10) 0.0274(11) Uani 1 1 d .
O6 O 0.1818(3) -0.0058(5) 0.49372(10) 0.0294(11) Uani 1 1 d .
O7 O 0.1986(4) 0.3938(8) 0.40700(15) 0.048(3) Uani 0.809(16) 1 d P
O8 O 0.0797(3) 0.2292(8) 0.50070(14) 0.055(3) Uani 0.921(18) 1 d P
N3 N 0.1376(3) 0.1302(7) 0.43974(14) 0.0369(16) Uani 1 1 d .
N4 N 0.2258(3) 0.2874(6) 0.47083(14) 0.0330(14) Uani 1 1 d .
C25 C 0.0608(5) 0.0909(13) 0.4211(2) 0.059(3) Uani 1 1 d .
C26 C 0.0019(5) 0.2330(16) 0.4221(3) 0.099(4) Uani 1 1 d .
H26A H 0.0275 0.3273 0.4123 0.148 Uiso 1 1 calc R
H26B H -0.0125 0.2565 0.4449 0.148 Uiso 1 1 calc R
H26C H -0.0470 0.2059 0.4098 0.148 Uiso 1 1 calc R
C27 C 0.0828(6) 0.0452(15) 0.3856(2) 0.081(3) Uani 1 1 d .
H27A H 0.0336 0.0171 0.3736 0.121 Uiso 1 1 calc R
H27B H 0.1195 -0.0467 0.3858 0.121 Uiso 1 1 calc R
H27C H 0.1091 0.1363 0.3749 0.121 Uiso 1 1 calc R
C28 C 0.0222(6) -0.0557(16) 0.4384(3) 0.092(4) Uani 1 1 d .
H28A H -0.0278 -0.0852 0.4272 0.138 Uiso 1 1 calc R
H28B H 0.0102 -0.0284 0.4612 0.138 Uiso 1 1 calc R
H28C H 0.0599 -0.1462 0.4378 0.138 Uiso 1 1 calc R
C29 C 0.2552(7) 0.4410(10) 0.4872(2) 0.059(3) Uani 1 1 d .
C30 C 0.1940(9) 0.5740(11) 0.4828(3) 0.109(5) Uani 1 1 d .
H30A H 0.1853 0.5929 0.4594 0.163 Uiso 1 1 calc R
H30B H 0.2142 0.6722 0.4931 0.163 Uiso 1 1 calc R
H30C H 0.1430 0.5429 0.4931 0.163 Uiso 1 1 calc R
C31 C 0.2660(7) 0.3968(11) 0.52495(19) 0.076(3) Uani 1 1 d .
H31A H 0.2909 0.4871 0.5365 0.114 Uiso 1 1 calc R
H31B H 0.3007 0.3022 0.5270 0.114 Uiso 1 1 calc R
H31C H 0.2131 0.3738 0.5346 0.114 Uiso 1 1 calc R
C32 C 0.3409(7) 0.4839(12) 0.4735(3) 0.086(4) Uani 1 1 d .
H32A H 0.3359 0.5204 0.4509 0.128 Uiso 1 1 calc R
H32B H 0.3755 0.3888 0.4744 0.128 Uiso 1 1 calc R
H32C H 0.3647 0.5692 0.4869 0.128 Uiso 1 1 calc R
C33 C 0.3165(5) 0.1066(9) 0.38832(17) 0.0333(18) Uani 1 1 d .
C34 C 0.3035(5) -0.0581(9) 0.38080(19) 0.0381(19) Uani 1 1 d .
C35 C 0.3276(6) -0.1147(12) 0.3497(3) 0.067(3) Uani 1 1 d .
H35 H 0.3180 -0.2231 0.3438 0.081 Uiso 1 1 calc R
C36 C 0.3655(6) -0.0111(12) 0.3277(2) 0.063(3) Uani 1 1 d .
H36 H 0.3812 -0.0502 0.3068 0.076 Uiso 1 1 calc R
C37 C 0.3809(5) 0.1503(12) 0.3358(2) 0.055(2) Uani 1 1 d .
H37 H 0.4068 0.2185 0.3205 0.066 Uiso 1 1 calc R
C38 C 0.3580(5) 0.2111(10) 0.36681(19) 0.043(2) Uani 1 1 d .
C39 C 0.2681(5) -0.1763(9) 0.4080(2) 0.051(2) Uani 1 1 d .
H39A H 0.2381 -0.2629 0.3973 0.076 Uiso 1 1 calc R
H39B H 0.2319 -0.1167 0.4225 0.076 Uiso 1 1 calc R
H39C H 0.3126 -0.2217 0.4207 0.076 Uiso 1 1 calc R
C40 C 0.3763(6) 0.3825(10) 0.3759(2) 0.063(3) Uani 1 1 d .
H40A H 0.3273 0.4472 0.3738 0.095 Uiso 1 1 calc R
H40B H 0.4180 0.4249 0.3613 0.095 Uiso 1 1 calc R
H40C H 0.3956 0.3868 0.3986 0.095 Uiso 1 1 calc R
C41 C 0.2086(4) -0.0318(9) 0.52698(18) 0.0367(18) Uani 1 1 d .
C42 C 0.2916(5) -0.0300(12) 0.5317(2) 0.057(2) Uani 1 1 d .
C43 C 0.3177(6) -0.0575(16) 0.5652(3) 0.094(4) Uani 1 1 d .
H43 H 0.3733 -0.0509 0.5706 0.113 Uiso 1 1 calc R
C44 C 0.2613(8) -0.0936(19) 0.5896(3) 0.111(5) Uani 1 1 d .
H44 H 0.2791 -0.1132 0.6113 0.133 Uiso 1 1 calc R
C45 C 0.1805(7) -0.1008(15) 0.5824(2) 0.082(4) Uani 1 1 d .
H45 H 0.1434 -0.1265 0.5993 0.098 Uiso 1 1 calc R
C46 C 0.1517(5) -0.0714(11) 0.5511(2) 0.048(2) Uani 1 1 d .
C47 C 0.3533(5) -0.0099(14) 0.5044(3) 0.080(3) Uani 1 1 d .
H47A H 0.3710 -0.1156 0.4969 0.120 Uiso 1 1 calc R
H47B H 0.3998 0.0502 0.5127 0.120 Uiso 1 1 calc R
H47C H 0.3287 0.0486 0.4862 0.120 Uiso 1 1 calc R
C48 C 0.0605(5) -0.0907(14) 0.5428(3) 0.078(3) Uani 1 1 d .
H48A H 0.0377 0.0141 0.5373 0.117 Uiso 1 1 calc R
H48B H 0.0322 -0.1349 0.5618 0.117 Uiso 1 1 calc R
H48C H 0.0544 -0.1635 0.5242 0.117 Uiso 1 1 calc R

loop_
_atom_site_aniso_label
_atom_site_aniso_U_11
_atom_site_aniso_U_22
_atom_site_aniso_U_33
_atom_site_aniso_U_23
_atom_site_aniso_U_13
_atom_site_aniso_U_12
P1 0.0359(10) 0.0362(11) 0.0255(10) 0.0008(9) -0.0014(8) 0.0011(9)
P2 0.0385(11) 0.0345(10) 0.0251(10) -0.0017(8) -0.0014(8) 0.0014(9)
O1 0.039(3) 0.033(3) 0.032(3) -0.006(2) -0.001(2) -0.002(3)
O2 0.039(3) 0.037(3) 0.034(3) 0.000(2) -0.005(2) 0.003(2)
O3 0.049(5) 0.057(5) 0.041(4) 0.005(3) -0.014(3) 0.015(3)
O4 0.060(4) 0.042(4) 0.038(4) -0.011(3) -0.005(3) 0.012(3)
N1 0.029(3) 0.043(4) 0.025(3) -0.006(3) 0.005(3) -0.004(3)
N2 0.050(4) 0.037(3) 0.021(3) -0.001(2) -0.003(3) -0.015(3)
C1 0.033(4) 0.064(5) 0.027(4) 0.011(4) 0.005(3) 0.003(4)
C2 0.054(6) 0.103(8) 0.081(8) -0.010(6) 0.009(5) -0.042(6)
C3 0.059(6) 0.158(11) 0.068(7) 0.005(7) 0.009(5) 0.067(7)
C4 0.059(6) 0.099(8) 0.045(6) -0.009(5) 0.014(4) 0.005(5)
C5 0.077(6) 0.036(5) 0.037(5) 0.007(4) -0.010(4) -0.011(4)
C6 0.088(7) 0.067(6) 0.065(7) -0.002(5) -0.010(5) -0.055(6)
C7 0.130(11) 0.036(6) 0.138(11) 0.018(7) -0.037(10) 0.022(7)
C8 0.124(10) 0.131(10) 0.046(6) 0.031(6) -0.005(6) -0.062(9)
C9 0.046(5) 0.049(5) 0.029(5) -0.003(4) -0.004(4) -0.002(4)
C10 0.046(5) 0.084(7) 0.037(5) -0.013(5) -0.007(4) -0.005(5)
C11 0.083(8) 0.123(10) 0.054(7) -0.047(6) -0.010(6) 0.019(7)
C12 0.078(8) 0.202(15) 0.043(7) -0.030(8) 0.012(6) 0.009(9)
C13 0.041(5) 0.137(10) 0.073(8) -0.026(7) 0.014(5) -0.007(6)
C14 0.044(5) 0.084(7) 0.039(5) -0.012(5) 0.002(4) 0.004(5)
C15 0.056(6) 0.135(10) 0.081(8) -0.046(8) -0.018(6) -0.004(7)
C16 0.044(5) 0.098(8) 0.054(6) -0.017(5) -0.004(4) 0.010(6)
C17 0.041(5) 0.049(5) 0.015(4) 0.000(3) -0.004(3) 0.014(4)
C18 0.043(5) 0.056(5) 0.044(5) -0.018(4) -0.003(4) 0.016(4)
C19 0.079(7) 0.105(9) 0.052(6) -0.031(6) -0.031(6) 0.029(7)
C20 0.113(10) 0.110(10) 0.030(6) 0.008(6) -0.020(6) 0.041(8)
C21 0.074(7) 0.070(6) 0.035(5) 0.018(5) 0.012(5) 0.026(5)
C22 0.039(5) 0.053(5) 0.033(5) -0.007(4) 0.005(4) 0.011(4)
C23 0.079(7) 0.074(7) 0.083(7) -0.025(6) -0.022(6) -0.015(6)
C24 0.071(6) 0.044(5) 0.069(7) -0.003(5) -0.005(5) 0.004(5)
P3 0.0385(11) 0.0339(10) 0.0261(10) 0.0029(9) 0.0030(8) 0.0039(9)
P4 0.0328(10) 0.0376(11) 0.0266(10) -0.0014(9) 0.0054(9) 0.0070(9)
O5 0.028(3) 0.034(3) 0.020(3) -0.0050(19) -0.001(2) 0.008(2)
O6 0.042(3) 0.027(3) 0.019(3) 0.0013(19) 0.000(2) 0.003(3)
O7 0.062(5) 0.049(5) 0.034(4) 0.014(3) 0.000(3) 0.009(3)
O8 0.053(4) 0.071(5) 0.042(4) 0.000(3) 0.017(3) 0.018(3)
N3 0.029(3) 0.054(4) 0.027(4) -0.004(3) 0.004(3) 0.005(3)
N4 0.044(4) 0.020(3) 0.035(3) -0.005(2) 0.005(3) -0.007(3)
C25 0.033(5) 0.084(7) 0.062(6) 0.005(5) -0.012(4) -0.009(5)
C26 0.043(6) 0.131(11) 0.121(10) -0.017(8) -0.041(6) 0.030(7)
C27 0.066(6) 0.132(10) 0.044(6) -0.033(6) -0.008(5) -0.022(6)
C28 0.052(6) 0.163(12) 0.061(7) -0.001(7) -0.009(5) -0.051(7)
C29 0.112(8) 0.035(5) 0.031(5) -0.017(4) 0.011(5) -0.014(5)
C30 0.194(14) 0.027(5) 0.105(9) -0.015(6) 0.041(10) -0.009(7)
C31 0.132(10) 0.058(6) 0.038(5) -0.015(4) -0.001(6) -0.054(6)
C32 0.144(10) 0.054(6) 0.058(7) -0.006(5) 0.012(6) -0.045(7)
C33 0.038(5) 0.036(4) 0.026(4) 0.005(3) -0.002(4) 0.002(4)
C34 0.039(5) 0.040(5) 0.035(4) -0.005(3) 0.003(4) 0.009(4)
C35 0.067(6) 0.058(6) 0.077(7) -0.020(5) 0.003(6) 0.018(5)
C36 0.096(8) 0.069(7) 0.024(5) -0.007(4) 0.012(5) 0.023(6)
C37 0.057(5) 0.076(7) 0.031(5) 0.004(4) 0.011(4) 0.017(5)
C38 0.044(5) 0.053(5) 0.031(4) 0.006(4) 0.005(4) -0.001(4)
C39 0.043(5) 0.031(4) 0.078(7) -0.018(4) -0.003(4) 0.001(4)
C40 0.082(7) 0.039(5) 0.069(6) 0.013(4) 0.034(5) -0.009(5)
C41 0.039(4) 0.041(5) 0.029(5) 0.011(3) 0.003(3) 0.002(4)
C42 0.037(5) 0.084(7) 0.051(6) 0.010(5) -0.005(4) -0.008(5)
C43 0.048(6) 0.181(12) 0.054(7) 0.046(7) -0.021(5) 0.022(7)
C44 0.100(10) 0.203(15) 0.030(6) 0.035(7) -0.006(6) 0.014(9)
C45 0.073(7) 0.137(10) 0.035(6) 0.035(6) 0.021(5) 0.002(7)
C46 0.038(5) 0.066(6) 0.041(5) 0.017(4) 0.003(4) 0.005(4)
C47 0.030(5) 0.121(9) 0.090(8) 0.043(7) 0.005(5) -0.004(6)
C48 0.041(5) 0.127(9) 0.066(7) 0.030(7) 0.017(5) -0.010(6)

loop_
_atom_type_symbol
_atom_type_description
_atom_type_scat_dispersion_real
_atom_type_scat_dispersion_imag
_atom_type_scat_source
C C 0.0033 0.0016 'International Tables Vol C Tables 4.2.6.8 and 6.1.1.4'
H H 0.0000 0.0000 'International Tables Vol C Tables 4.2.6.8 and 6.1.1.4'
N N 0.0061 0.0033 'International Tables Vol C Tables 4.2.6.8 and 6.1.1.4'
O O 0.0106 0.0060 'International Tables Vol C Tables 4.2.6.8 and 6.1.1.4'
P P 0.1023 0.0942 'International Tables Vol C Tables 4.2.6.8 and 6.1.1.4'

loop_
_geom_angle_atom_site_label_1
_geom_angle_atom_site_label_2
_geom_angle_atom_site_label_3
_geom_angle
O3 P1 O1 114.9(3)
O3 P1 N1 122.6(3)
O1 P1 N1 101.6(3)
O3 P1 N2 119.0(4)
O1 P1 N2 108.5(3)
N1 P1 N2 85.8(3)
O4 P2 O2 114.2(3)
O4 P2 N1 118.5(3)
O2 P2 N1 109.9(3)
O4 P2 N2 122.8(3)
O2 P2 N2 101.5(3)
N1 P2 N2 86.0(3)
C9 O1 P1 122.5(5)
C17 O2 P2 124.9(4)
C1 N1 P1 127.0(5)
C1 N1 P2 130.1(5)
P1 N1 P2 94.2(3)
C5 N2 P2 128.1(5)
C5 N2 P1 128.2(5)
P2 N2 P1 93.9(3)
C2 C1 N1 107.4(6)
C2 C1 C4 110.2(8)
N1 C1 C4 108.3(6)
C2 C1 C3 113.1(8)
N1 C1 C3 107.9(7)
C4 C1 C3 109.8(7)
C1 C2 H2A 109.5
C1 C2 H2B 109.5
H2A C2 H2B 109.5
C1 C2 H2C 109.5
H2A C2 H2C 109.5
H2B C2 H2C 109.5
C1 C3 H3A 109.5
C1 C3 H3B 109.5
H3A C3 H3B 109.5
C1 C3 H3C 109.5
H3A C3 H3C 109.5
H3B C3 H3C 109.5
C1 C4 H4A 109.5
C1 C4 H4B 109.5
H4A C4 H4B 109.5
C1 C4 H4C 109.5
H4A C4 H4C 109.5
H4B C4 H4C 109.5
N2 C5 C8 109.4(7)
N2 C5 C6 106.9(7)
C8 C5 C6 111.3(8)
N2 C5 C7 109.7(7)
C8 C5 C7 109.0(9)
C6 C5 C7 110.5(8)
C5 C6 H6A 109.5
C5 C6 H6B 109.5
H6A C6 H6B 109.5
C5 C6 H6C 109.5
H6A C6 H6C 109.5
H6B C6 H6C 109.5
C5 C7 H7A 109.5
C5 C7 H7B 109.5
H7A C7 H7B 109.5
C5 C7 H7C 109.5
H7A C7 H7C 109.5
H7B C7 H7C 109.5
C5 C8 H8A 109.5
C5 C8 H8B 109.5
H8A C8 H8B 109.5
C5 C8 H8C 109.5
H8A C8 H8C 109.5
H8B C8 H8C 109.5
C14 C9 C10 123.6(8)
C14 C9 O1 116.3(6)
C10 C9 O1 119.7(7)
C9 C10 C11 117.1(9)
C9 C10 C15 122.7(8)
C11 C10 C15 120.1(8)
C12 C11 C10 120.5(10)
C12 C11 H11 119.7
C10 C11 H11 119.7
C11 C12 C13 121.5(10)
C11 C12 H12 119.2
C13 C12 H12 119.2
C14 C13 C12 118.3(9)
C14 C13 H13 120.8
C12 C13 H13 120.8
C9 C14 C13 118.4(8)
C9 C14 C16 122.9(7)
C13 C14 C16 118.7(8)
C10 C15 H15A 109.5
C10 C15 H15B 109.5
H15A C15 H15B 109.5
C10 C15 H15C 109.5
H15A C15 H15C 109.5
H15B C15 H15C 109.5
C14 C16 H16A 109.5
C14 C16 H16B 109.5
H16A C16 H16B 109.5
C14 C16 H16C 109.5
H16A C16 H16C 109.5
H16B C16 H16C 109.5
C18 C17 C22 125.3(7)
C18 C17 O2 120.2(7)
C22 C17 O2 114.3(6)
C17 C18 C19 116.1(9)
C17 C18 C23 122.8(8)
C19 C18 C23 121.0(8)
C20 C19 C18 122.2(9)
C20 C19 H19 118.9
C18 C19 H19 118.9
C21 C20 C19 120.9(9)
C21 C20 H20 119.5
C19 C20 H20 119.5
C20 C21 C22 120.5(9)
C20 C21 H21 119.7
C22 C21 H21 119.7
C17 C22 C21 114.8(8)
C17 C22 C24 123.8(7)
C21 C22 C24 121.1(8)
C18 C23 H23A 109.5
C18 C23 H23B 109.5
H23A C23 H23B 109.5
C18 C23 H23C 109.5
H23A C23 H23C 109.5
H23B C23 H23C 109.5
C22 C24 H24A 109.5
C22 C24 H24B 109.5
H24A C24 H24B 109.5
C22 C24 H24C 109.5
H24A C24 H24C 109.5
H24B C24 H24C 109.5
O7 P3 O5 114.2(3)
O7 P3 N4 122.1(3)
O5 P3 N4 101.3(3)
O7 P3 N3 119.6(4)
O5 P3 N3 109.8(3)
N4 P3 N3 85.6(3)
O8 P4 O6 113.8(3)
O8 P4 N3 122.8(3)
O6 P4 N3 102.1(3)
O8 P4 N4 118.9(3)
O6 P4 N4 108.8(3)
N3 P4 N4 86.5(3)
C33 O5 P3 123.9(4)
C41 O6 P4 123.5(4)
C25 N3 P4 126.9(5)
C25 N3 P3 129.3(5)
P4 N3 P3 94.0(3)
C29 N4 P4 130.2(5)
C29 N4 P3 125.4(5)
P4 N4 P3 93.7(3)
N3 C25 C26 110.7(8)
N3 C25 C27 109.0(7)
C26 C25 C27 111.4(9)
N3 C25 C28 106.7(7)
C26 C25 C28 109.6(9)
C27 C25 C28 109.3(9)
C25 C26 H26A 109.5
C25 C26 H26B 109.5
H26A C26 H26B 109.5
C25 C26 H26C 109.5
H26A C26 H26C 109.5
H26B C26 H26C 109.5
C25 C27 H27A 109.5
C25 C27 H27B 109.5
H27A C27 H27B 109.5
C25 C27 H27C 109.5
H27A C27 H27C 109.5
H27B C27 H27C 109.5
C25 C28 H28A 109.5
C25 C28 H28B 109.5
H28A C28 H28B 109.5
C25 C28 H28C 109.5
H28A C28 H28C 109.5
H28B C28 H28C 109.5
C30 C29 N4 110.5(9)
C30 C29 C32 113.4(8)
N4 C29 C32 108.9(7)
C30 C29 C31 111.1(8)
N4 C29 C31 105.4(6)
C32 C29 C31 107.2(9)
C29 C30 H30A 109.5
C29 C30 H30B 109.5
H30A C30 H30B 109.5
C29 C30 H30C 109.5
H30A C30 H30C 109.5
H30B C30 H30C 109.5
C29 C31 H31A 109.5
C29 C31 H31B 109.5
H31A C31 H31B 109.5
C29 C31 H31C 109.5
H31A C31 H31C 109.5
H31B C31 H31C 109.5
C29 C32 H32A 109.5
C29 C32 H32B 109.5
H32A C32 H32B 109.5
C29 C32 H32C 109.5
H32A C32 H32C 109.5
H32B C32 H32C 109.5
C38 C33 C34 122.2(7)
C38 C33 O5 120.4(7)
C34 C33 O5 116.9(6)
C35 C34 C33 118.3(8)
C35 C34 C39 121.5(7)
C33 C34 C39 120.1(6)
C36 C35 C34 120.0(9)
C36 C35 H35 120.0
C34 C35 H35 120.0
C35 C36 C37 121.3(8)
C35 C36 H36 119.3
C37 C36 H36 119.3
C36 C37 C38 120.3(8)
C36 C37 H37 119.9
C38 C37 H37 119.9
C37 C38 C33 117.7(8)
C37 C38 C40 120.4(8)
C33 C38 C40 121.9(7)
C34 C39 H39A 109.5
C34 C39 H39B 109.5
H39A C39 H39B 109.5
C34 C39 H39C 109.5
H39A C39 H39C 109.5
H39B C39 H39C 109.5
C38 C40 H40A 109.5
C38 C40 H40B 109.5
H40A C40 H40B 109.5
C38 C40 H40C 109.5
H40A C40 H40C 109.5
H40B C40 H40C 109.5
C42 C41 C46 124.7(7)
C42 C41 O6 115.7(6)
C46 C41 O6 119.3(6)
C41 C42 C43 115.2(8)
C41 C42 C47 124.3(8)
C43 C42 C47 120.5(8)
C44 C43 C42 120.3(9)
C44 C43 H43 119.8
C42 C43 H43 119.8
C45 C44 C43 120.7(9)
C45 C44 H44 119.6
C43 C44 H44 119.6
C44 C45 C46 121.6(9)
C44 C45 H45 119.2
C46 C45 H45 119.2
C45 C46 C41 117.2(8)
C45 C46 C48 121.0(8)
C41 C46 C48 121.7(7)
C42 C47 H47A 109.5
C42 C47 H47B 109.5
H47A C47 H47B 109.5
C42 C47 H47C 109.5
H47A C47 H47C 109.5
H47B C47 H47C 109.5
C46 C48 H48A 109.5
C46 C48 H48B 109.5
H48A C48 H48B 109.5
C46 C48 H48C 109.5
H48A C48 H48C 109.5
H48B C48 H48C 109.5

loop_
_geom_bond_atom_site_label_1
_geom_bond_atom_site_label_2
_geom_bond_distance
P1 O3 1.434(6)
P1 O1 1.597(5)
P1 N1 1.674(6)
P1 N2 1.680(6)
P2 O4 1.438(6)
P2 O2 1.597(5)
P2 N1 1.674(6)
P2 N2 1.676(5)
O1 C9 1.410(9)
O2 C17 1.426(8)
N1 C1 1.505(9)
N2 C5 1.495(10)
C1 C2 1.489(13)
C1 C4 1.524(12)
C1 C3 1.536(12)
C2 H2A 0.9600
C2 H2B 0.9600
C2 H2C 0.9600
C3 H3A 0.9600
C3 H3B 0.9600
C3 H3C 0.9600
C4 H4A 0.9600
C4 H4B 0.9600
C4 H4C 0.9600
C5 C8 1.499(12)
C5 C6 1.531(12)
C5 C7 1.546(13)
C6 H6A 0.9600
C6 H6B 0.9600
C6 H6C 0.9600
C7 H7A 0.9600
C7 H7B 0.9600
C7 H7C 0.9600
C8 H8A 0.9600
C8 H8B 0.9600
C8 H8C 0.9600
C9 C14 1.372(11)
C9 C10 1.386(11)
C10 C11 1.387(12)
C10 C15 1.497(13)
C11 C12 1.348(16)
C11 H11 0.9300
C12 C13 1.420(15)
C12 H12 0.9300
C13 C14 1.377(12)
C13 H13 0.9300
C14 C16 1.507(12)
C15 H15A 0.9600
C15 H15B 0.9600
C15 H15C 0.9600
C16 H16A 0.9600
C16 H16B 0.9600
C16 H16C 0.9600
C17 C18 1.359(10)
C17 C22 1.409(11)
C18 C19 1.385(13)
C18 C23 1.522(13)
C19 C20 1.366(16)
C19 H19 0.9300
C20 C21 1.354(15)
C20 H20 0.9300
C21 C22 1.431(11)
C21 H21 0.9300
C22 C24 1.457(11)
C23 H23A 0.9600
C23 H23B 0.9600
C23 H23C 0.9600
C24 H24A 0.9600
C24 H24B 0.9600
C24 H24C 0.9600
P3 O7 1.441(6)
P3 O5 1.591(5)
P3 N4 1.684(6)
P3 N3 1.691(6)
P4 O8 1.452(6)
P4 O6 1.595(5)
P4 N3 1.665(6)
P4 N4 1.680(6)
O5 C33 1.407(8)
O6 C41 1.417(8)
N3 C25 1.489(10)
N4 C29 1.495(10)
C25 C26 1.505(14)
C25 C27 1.512(13)
C25 C28 1.519(14)
C26 H26A 0.9600
C26 H26B 0.9600
C26 H26C 0.9600
C27 H27A 0.9600
C27 H27B 0.9600
C27 H27C 0.9600
C28 H28A 0.9600
C28 H28B 0.9600
C28 H28C 0.9600
C29 C30 1.484(15)
C29 C32 1.535(15)
C29 C31 1.564(12)
C30 H30A 0.9600
C30 H30B 0.9600
C30 H30C 0.9600
C31 H31A 0.9600
C31 H31B 0.9600
C31 H31C 0.9600
C32 H32A 0.9600
C32 H32B 0.9600
C32 H32C 0.9600
C33 C38 1.388(10)
C33 C34 1.396(10)
C34 C35 1.384(12)
C34 C39 1.564(11)
C35 C36 1.370(13)
C35 H35 0.9300
C36 C37 1.383(13)
C36 H36 0.9300
C37 C38 1.388(11)
C37 H37 0.9300
C38 C40 1.479(11)
C39 H39A 0.9600
C39 H39B 0.9600
C39 H39C 0.9600
C40 H40A 0.9600
C40 H40B 0.9600
C40 H40C 0.9600
C41 C42 1.361(10)
C41 C46 1.375(10)
C42 C43 1.424(12)
C42 C47 1.493(12)
C43 C44 1.370(15)
C43 H43 0.9300
C44 C45 1.343(15)
C44 H44 0.9300
C45 C46 1.362(12)
C45 H45 0.9300
C46 C48 1.525(12)
C47 H47A 0.9600
C47 H47B 0.9600
C47 H47C 0.9600
C48 H48A 0.9600
C48 H48B 0.9600
C48 H48C 0.9600
